data_2103237
loop_
_publ_author_name
'Zakaria, Choudhury M.'
'Ferguson, George'
'Lough, Alan J.'
'Glidewell, Christopher'

_publ_section_title
;
 [Ni(cyclam)(OCO<i>R</i>)~2~], a finite molecular complex:
 hydrogen-bonded supramolecular aggregation in one, two and three
 dimensions, and coordination polymers in one and two dimensions
;
_journal_issue 1
_journal_name_full 'Acta Crystallographica Section B'
_journal_page_first 78
_journal_page_last 93
_journal_paper_doi 10.1107/S010876810101850X
_journal_volume 58
_journal_year 2002
_chemical_formula_moiety 'C24 H36 N6 Ni O4'
_chemical_formula_sum 'C24 H36 N6 Ni O4'
_chemical_formula_weight 531.30
_chemical_name_systematic
;
Bis-(4-aminobenzoato)-1,4,8,11-tetraazacyclotetradecanenickel(II)
;
_space_group_IT_number 15
_symmetry_cell_setting monoclinic
_symmetry_space_group_name_Hall '-C 2yc'
_symmetry_space_group_name_H-M 'C 1 2/c 1'
_atom_sites_solution_hydrogens geom
_atom_sites_solution_primary direct
_atom_sites_solution_secondary difmap
_cell_angle_alpha 90.00
_cell_angle_beta 107.8774(14)
_cell_angle_gamma 90.00
_cell_formula_units_Z 4
_cell_length_a 18.4430(4)
_cell_length_b 8.4149(2)
_cell_length_c 16.8262(4)
_cell_measurement_reflns_used 2913
_cell_measurement_temperature 150(2)
_cell_measurement_theta_max 27.50
_cell_measurement_theta_min 2.81
_cell_volume 2485.27(10)
_computing_cell_refinement 'DENZO-SMN (Otwinowski & Minor, 1997)'
_computing_data_collection 'Kappa-CCD server software (Nonius, 1997)'
_computing_data_reduction 'DENZO-SMN (Otwinowski & Minor, 1997)'
_computing_molecular_graphics 'PLATON (Spek, 2001)'
_computing_publication_material 'SHELXL-97 (Sheldrick, 1997b) and PRPKAPPA (Ferguson, 1999)'
_computing_structure_refinement 'SHELXL-97 (Sheldrick, 1997b)'
_computing_structure_solution 'SHELXS-97 (Sheldrick, 1997a)'
_diffrn_ambient_temperature 150(2)
_diffrn_measured_fraction_theta_full .992
_diffrn_measured_fraction_theta_max .992
_diffrn_measurement_device_type Kappa-CCD
_diffrn_measurement_method '\f scans, and \w scans with \k offsets'
_diffrn_radiation_monochromator graphite
_diffrn_radiation_source 'fine-focus sealed X-ray tube'
_diffrn_radiation_type 'Mo K\a'
_diffrn_radiation_wavelength .71073
_diffrn_reflns_av_R_equivalents .032
_diffrn_reflns_av_sigmaI/netI .0338
_diffrn_reflns_limit_h_max 23
_diffrn_reflns_limit_h_min 0
_diffrn_reflns_limit_k_max 10
_diffrn_reflns_limit_k_min 0
_diffrn_reflns_limit_l_max 20
_diffrn_reflns_limit_l_min -21
_diffrn_reflns_number 12342
_diffrn_reflns_theta_full 27.50
_diffrn_reflns_theta_max 27.50
_diffrn_reflns_theta_min 2.81
_diffrn_standards_decay_% 0
_exptl_absorpt_coefficient_mu .823
_exptl_absorpt_correction_T_max .7449
_exptl_absorpt_correction_T_min .7236
_exptl_absorpt_correction_type multi-scan
_exptl_absorpt_process_details 'DENZO-SMN (Otwinowski & Minor, 1997)'
_exptl_crystal_colour colourless
_exptl_crystal_density_diffrn 1.420
_exptl_crystal_density_method 'not measured'
_exptl_crystal_description block
_exptl_crystal_F_000 1128
_exptl_crystal_size_max .42
_exptl_crystal_size_mid .40
_exptl_crystal_size_min .38
_refine_diff_density_max .320
_refine_diff_density_min -.344
_refine_ls_extinction_coef .0023(3)
_refine_ls_extinction_expression Fc^*^=kFc[1+0.001xFc^2^\l^3^/sin(2\q)]^-1/4^
_refine_ls_extinction_method SHELXL
_refine_ls_goodness_of_fit_ref 1.050
_refine_ls_hydrogen_treatment constr
_refine_ls_matrix_type full
_refine_ls_number_parameters 161
_refine_ls_number_reflns 2823
_refine_ls_number_restraints 0
_refine_ls_restrained_S_all 1.050
_refine_ls_R_factor_all .0366
_refine_ls_R_factor_gt .0283
_refine_ls_shift/su_max .000
_refine_ls_shift/su_mean .000
_refine_ls_structure_factor_coef Fsqd
_refine_ls_weighting_details 'w=1/[\s^2^(Fo^2^)+(0.0282P)^2^+2.6861P] where P=(Fo^2^+2Fc^2^)/3'
_refine_ls_weighting_scheme calc
_refine_ls_wR_factor_gt .0696
_refine_ls_wR_factor_ref .0738
_reflns_number_gt 2395
_reflns_number_total 2823
_reflns_threshold_expression >2\s(I)
_cod_data_source_file na0129.cif
_cod_data_source_block V
_cod_depositor_comments
;
The following automatic conversions were performed:
'_exptl_absorpt_correction_type' value 'Multi-scan' changed to
'multi-scan' according to
'/home/saulius/struct/CIF-dictionaries/cif_core.dic' dictionary named
'cif_core.dic' version 2.4.1 from 2010-06-29.

Automatic conversion script
Id: cif_fix_enum 1527 2010-12-29 10:47:43Z saulius 

The following automatic conversions were performed:

'_exptl_absorpt_correction_type' value 'Multi-scan' changed to
'multi-scan' according to
/home/saulius/struct/CIF-dictionaries/cif_core.dic dictionary named
'cif_core.dic' version 2.4.1 from 2010-06-29.

Automatic conversion script
Id: cif_fix_values 1715 2011-07-08 13:25:40Z adriana 
;
_cod_original_sg_symbol_H-M C2/c
_cod_database_code 2103237
_cod_database_fobs_code 2103237

loop_
_symmetry_equiv_pos_as_xyz
'x, y, z'
'-x, y, -z+1/2'
'x+1/2, y+1/2, z'
'-x+1/2, y+1/2, -z+1/2'
'-x, -y, -z'
'x, -y, z-1/2'
'-x+1/2, -y+1/2, -z'
'x+1/2, -y+1/2, z-1/2'

loop_
_atom_site_label
_atom_site_fract_x
_atom_site_fract_y
_atom_site_fract_z
_atom_site_U_iso_or_equiv
_atom_site_adp_type
_atom_site_calc_flag
_atom_site_refinement_flags
_atom_site_occupancy
_atom_site_type_symbol
Ni1 .5000 .5000 .5000 .01544(10) Uani d S 1 Ni
N1 .55981(7) .42978(16) .42106(8) .0203(3) Uani d . 1 N
C2 .50599(10) .3387(2) .35408(10) .0266(4) Uani d . 1 C
C3 .45702(11) .2348(2) .39085(11) .0294(4) Uani d . 1 C
N4 .41827(8) .33600(16) .43749(8) .0238(3) Uani d . 1 N
C5 .38198(10) .2450(2) .49033(12) .0316(4) Uani d . 1 C
C6 .34463(10) .3531(2) .53936(12) .0323(4) Uani d . 1 C
C7 .39919(10) .4466(2) .60996(11) .0270(4) Uani d . 1 C
O11 .55427(6) .32521(13) .58986(7) .0219(2) Uani d . 1 O
O12 .64821(6) .21858(14) .54774(7) .0231(3) Uani d . 1 O
N14 .69692(8) -.14447(18) .89459(9) .0283(3) Uani d . 1 N
C11 .63534(8) .13716(17) .67784(9) .0165(3) Uani d . 1 C
C12 .59138(9) .13522(18) .73217(9) .0186(3) Uani d . 1 C
C13 .61119(9) .04265(19) .80356(10) .0206(3) Uani d . 1 C
C14 .67787(9) -.04965(19) .82489(10) .0201(3) Uani d . 1 C
C15 .72308(9) -.0451(2) .77074(10) .0224(3) Uani d . 1 C
C16 .70153(9) .04533(19) .69872(10) .0201(3) Uani d . 1 C
C17 .61086(8) .23363(18) .59906(9) .0170(3) Uani d . 1 C
H1 .5964 .3580 .4509 .024 Uiso calc R 1 H
H2A .5343 .2714 .3255 .032 Uiso calc R 1 H
H2B .4732 .4123 .3125 .032 Uiso calc R 1 H
H3A .4187 .1778 .3456 .035 Uiso calc R 1 H
H3B .4893 .1550 .4289 .035 Uiso calc R 1 H
H4 .3800 .3916 .3984 .029 Uiso calc R 1 H
H5A .4210 .1784 .5299 .038 Uiso calc R 1 H
H5B .3429 .1732 .4545 .038 Uiso calc R 1 H
H6A .3112 .4293 .4999 .039 Uiso calc R 1 H
H6B .3118 .2871 .5630 .039 Uiso calc R 1 H
H7A .3702 .4970 .6439 .032 Uiso calc R 1 H
H7B .4366 .3727 .6465 .032 Uiso calc R 1 H
H14A .6672 -.1481 .9267 .034 Uiso calc R 1 H
H14B .7389 -.2017 .9072 .034 Uiso calc R 1 H
H12 .5468 .1990 .7198 .022 Uiso calc R 1 H
H13 .5794 .0415 .8385 .025 Uiso calc R 1 H
H15 .7689 -.1050 .7840 .027 Uiso calc R 1 H
H16 .7324 .0450 .6627 .024 Uiso calc R 1 H

loop_
_atom_site_aniso_label
_atom_site_aniso_U_11
_atom_site_aniso_U_22
_atom_site_aniso_U_33
_atom_site_aniso_U_12
_atom_site_aniso_U_13
_atom_site_aniso_U_23
Ni1 .01769(15) .01486(15) .01392(14) -.00007(10) .00506(10) .00034(10)
N1 .0242(7) .0204(7) .0174(6) .0045(5) .0080(5) .0032(5)
C2 .0369(10) .0260(9) .0164(7) .0046(7) .0074(7) -.0014(6)
C3 .0401(10) .0217(8) .0235(8) -.0040(7) .0056(7) -.0069(7)
N4 .0257(7) .0216(7) .0216(7) -.0041(5) .0036(6) .0004(5)
C5 .0318(9) .0281(9) .0341(9) -.0107(7) .0090(8) .0034(8)
C6 .0232(8) .0365(10) .0382(10) -.0031(7) .0110(7) .0109(8)
C7 .0266(8) .0328(9) .0264(8) .0052(7) .0152(7) .0088(7)
O11 .0231(6) .0230(6) .0207(5) .0071(4) .0083(4) .0062(4)
O12 .0229(6) .0303(6) .0183(5) .0043(5) .0098(4) .0039(5)
N14 .0264(7) .0360(8) .0248(7) .0096(6) .0113(6) .0143(6)
C11 .0174(7) .0156(7) .0163(7) -.0017(5) .0047(6) -.0010(6)
C12 .0191(7) .0176(7) .0199(7) .0019(6) .0070(6) -.0009(6)
C13 .0229(8) .0221(8) .0192(7) .0007(6) .0100(6) -.0001(6)
C14 .0218(8) .0187(7) .0191(7) -.0005(6) .0053(6) .0021(6)
C15 .0186(7) .0245(8) .0243(8) .0048(6) .0069(6) .0052(6)
C16 .0187(7) .0223(8) .0215(8) .0002(6) .0093(6) .0014(6)
C17 .0173(7) .0159(7) .0166(7) -.0016(6) .0034(5) -.0005(6)

loop_
_atom_type_symbol
_atom_type_description
_atom_type_scat_dispersion_real
_atom_type_scat_dispersion_imag
_atom_type_scat_source
C C .0033 .0016 'International Tables Vol C Tables 4.2.6.8 and 6.1.1.4'
H H .0000 .0000 'International Tables Vol C Tables 4.2.6.8 and 6.1.1.4'
N N .0061 .0033 'International Tables Vol C Tables 4.2.6.8 and 6.1.1.4'
Ni Ni .3393 1.1124 'International Tables Vol C Tables 4.2.6.8 and 6.1.1.4'
O O .0106 .0060 'International Tables Vol C Tables 4.2.6.8 and 6.1.1.4'

loop_
_geom_angle_atom_site_label_1
_geom_angle_atom_site_label_2
_geom_angle_atom_site_label_3
_geom_angle_site_symmetry_1
_geom_angle_site_symmetry_3
_geom_angle
_geom_angle_publ_flag
N1 Ni1 N1 5_666 . 180.0 no
N1 Ni1 N4 5_666 5_666 86.08(5) no
N1 Ni1 N4 . 5_666 93.92(5) no
N1 Ni1 N4 5_666 . 93.92(5) no
N1 Ni1 N4 . . 86.08(5) no
N4 Ni1 N4 5_666 . 180.0 no
N1 Ni1 O11 5_666 5_666 91.83(5) no
N1 Ni1 O11 . 5_666 88.18(5) no
N4 Ni1 O11 5_666 5_666 90.60(5) no
N4 Ni1 O11 . 5_666 89.40(5) no
N1 Ni1 O11 5_666 . 88.18(5) no
N1 Ni1 O11 . . 91.82(5) no
N4 Ni1 O11 5_666 . 89.40(5) no
N4 Ni1 O11 . . 90.60(5) no
O11 Ni1 O11 5_666 . 180.0 no
C2 N1 C7 . 5_666 113.4(2) no
C2 N1 Ni1 . . 106.0(2) no
C7 N1 Ni1 5_666 . 117.5(2) no
C2 N1 H1 . . 106.4 no
C7 N1 H1 5_666 . 106.4 no
Ni1 N1 H1 . . 106.4 no
N1 C2 C3 . . 109.5(2) no
N1 C2 H2A . . 109.8 no
C3 C2 H2A . . 109.8 no
N1 C2 H2B . . 109.8 no
C3 C2 H2B . . 109.8 no
H2A C2 H2B . . 108.2 no
N4 C3 C2 . . 109.2(2) no
N4 C3 H3A . . 109.8 no
C2 C3 H3A . . 109.8 no
N4 C3 H3B . . 109.8 no
C2 C3 H3B . . 109.8 no
H3A C3 H3B . . 108.3 no
C5 N4 C3 . . 113.7(2) no
C5 N4 Ni1 . . 115.6(2) no
C3 N4 Ni1 . . 104.9(2) no
C5 N4 H4 . . 107.4 no
C3 N4 H4 . . 107.4 no
Ni1 N4 H4 . . 107.4 no
N4 C5 C6 . . 112.2(2) no
N4 C5 H5A . . 109.2 no
C6 C5 H5A . . 109.2 no
N4 C5 H5B . . 109.2 no
C6 C5 H5B . . 109.2 no
H5A C5 H5B . . 107.9 no
C7 C6 C5 . . 115.5(2) no
C7 C6 H6A . . 108.4 no
C5 C6 H6A . . 108.4 no
C7 C6 H6B . . 108.4 no
C5 C6 H6B . . 108.4 no
H6A C6 H6B . . 107.5 no
N1 C7 C6 5_666 . 112.2(2) no
N1 C7 H7A 5_666 . 109.2 no
C6 C7 H7A . . 109.2 no
N1 C7 H7B 5_666 . 109.2 no
C6 C7 H7B . . 109.2 no
H7A C7 H7B . . 107.9 no
C17 O11 Ni1 . . 134.2(2) no
C14 N14 H14A . . 120.0 no
C14 N14 H14B . . 120.0 no
H14A N14 H14B . . 120.0 no
C16 C11 C12 . . 117.9(12) no
C16 C11 C17 . . 121.7(2) no
C12 C11 C17 . . 120.45(2) no
C13 C12 C11 . . 121.6(2) no
C13 C12 H12 . . 119.2 no
C11 C12 H12 . . 119.2 no
C12 C13 C14 . . 120.7(2) no
C12 C13 H13 . . 119.7 no
C14 C13 H13 . . 119.7 no
N14 C14 C13 . . 120.9(2) no
N14 C14 C15 . . 121.4(2) no
C13 C14 C15 . . 117.7(2) no
C16 C15 C14 . . 120.9(2) no
C16 C15 H15 . . 119.6 no
C14 C15 H15 . . 119.6 no
C15 C16 C11 . . 121.3(2) no
C15 C16 H16 . . 119.3 no
C11 C16 H16 . . 119.3 no
O12 C17 O11 . . 125.3(2) no
O12 C17 C11 . . 118.0(2) no
O11 C17 C11 . . 116.7(2) no

loop_
_geom_bond_atom_site_label_1
_geom_bond_atom_site_label_2
_geom_bond_site_symmetry_2
_geom_bond_distance
_geom_bond_publ_flag
Ni1 N1 5_666 2.057(2) no
Ni1 N1 . 2.057(2) no
Ni1 N4 5_666 2.076(2) no
Ni1 N4 . 2.076(2) no
Ni1 O11 5_666 2.127(2) no
Ni1 O11 . 2.127(2) no
N1 C2 . 1.468(2) no
N1 C7 5_666 1.473(2) no
N1 H1 . .93 no
C2 C3 . 1.518(2) no
C2 H2A . .99 no
C2 H2B . .99 no
C3 N4 . 1.482(2) no
C3 H3A . .99 no
C3 H3B . .99 no
N4 C5 . 1.480(2) no
N4 H4 . .93 no
C5 C6 . 1.527(3) no
C5 H5A . .99 no
C5 H5B . .99 no
C6 C7 . 1.519(3) no
C6 H6A . .99 no
C6 H6B . .99 no
C7 N1 5_666 1.473(2) no
C7 H7A . .99 no
C7 H7B . .99 no
O11 C17 . 1.268(2) no
O12 C17 . 1.266(2) no
N14 C14 . 1.372(2) no
N14 H14A . .88 no
N14 H14B . .88 no
C11 C16 . 1.395(2) no
C11 C12 . 1.396(2) no
C11 C17 . 1.501(2) no
C12 C13 . 1.383(2) no
C12 H12 . .95 no
C13 C14 . 1.405(2) no
C13 H13 . .95 no
C14 C15 . 1.412(2) no
C15 C16 . 1.382(2) no
C15 H15 . .95 no
C16 H16 . .95 no

loop_
_geom_hbond_atom_site_label_D
_geom_hbond_atom_site_label_H
_geom_hbond_atom_site_label_A
_geom_hbond_site_symmetry_A
_geom_hbond_distance_DH
_geom_hbond_distance_HA
_geom_hbond_distance_DA
_geom_hbond_angle_DHA
_geom_hbond_publ_flag
N1 H1 O12 . .93 2.00 2.868(2) 155 y
N14 H14A O12 6_556 .88 2.25 3.043(2) 150 y
N14 H14B O12 4_646 .88 2.10 2.954(2) 165 y

loop_
_geom_torsion_atom_site_label_1
_geom_torsion_atom_site_label_2
_geom_torsion_atom_site_label_3
_geom_torsion_atom_site_label_4
_geom_torsion_site_symmetry_1
_geom_torsion_site_symmetry_4
_geom_torsion
_geom_torsion_publ_flag
N4 Ni1 N1 C2 5_666 . -166.3(2) no
N4 Ni1 N1 C2 . . 13.7(2) no
O11 Ni1 N1 C2 5_666 . -75.8(2) no
O11 Ni1 N1 C2 . . 104.2(2) no
N4 Ni1 N1 C7 5_666 5_666 -38.4(2) no
N4 Ni1 N1 C7 . 5_666 141.6(2) no
O11 Ni1 N1 C7 5_666 5_666 52.1(2) no
O11 Ni1 N1 C7 . 5_666 -127.9(2) no
C7 N1 C2 C3 5_666 . -170.3(2) no
Ni1 N1 C2 C3 . . -40.0(2) no
N1 C2 C3 N4 . . 56.3(2) no
C2 C3 N4 C5 . . -168.0(2) no
C2 C3 N4 Ni1 . . -40.8(2) no
N1 Ni1 N4 C5 5_666 . -39.0(2) no
N1 Ni1 N4 C5 . . 141.10(10) no
O11 Ni1 N4 C5 5_666 . -130.7(2) no
O11 Ni1 N4 C5 . . 49.3(2) no
N1 Ni1 N4 C3 5_666 . -164.9(2) no
N1 Ni1 N4 C3 . . 15.1(2) no
O11 Ni1 N4 C3 5_666 . 103.3(2) no
O11 Ni1 N4 C3 . . -76.7(2) no
C3 N4 C5 C6 . . 178.3(2) no
Ni1 N4 C5 C6 . . 57.0(2) no
N4 C5 C6 C7 . . -70.8(2) no
C5 C6 C7 N1 . 5_666 69.0(2) no
N1 Ni1 O11 C17 5_666 . -168.7(2) no
N1 Ni1 O11 C17 . . 11.4(2) no
N4 Ni1 O11 C17 5_666 . -82.6(2) no
N4 Ni1 O11 C17 . . 97.5(2) no
C16 C11 C12 C13 . . -1.6(2) no
C17 C11 C12 C13 . . 177.5(2) no
C11 C12 C13 C14 . . 1.8(2) no
C12 C13 C14 N14 . . -178.5(2) no
C12 C13 C14 C15 . . -.5(2) no
N14 C14 C15 C16 . . 177.1(2) no
C13 C14 C15 C16 . . -1.0(2) no
C14 C15 C16 C11 . . 1.1(3) no
C12 C11 C16 C15 . . .1(2) no
C17 C11 C16 C15 . . -179.0(2) no
Ni1 O11 C17 O12 . . -5.3(2) no
Ni1 O11 C17 C11 . . 174.1(2) no
C16 C11 C17 O12 . . 6.3(2) no
C12 C11 C17 O12 . . -172.8(2) no
C16 C11 C17 O11 . . -173.1(2) no
C12 C11 C17 O11 . . 7.8(2) no
